data_2100576
loop_
_publ_author_name
'Tremayne, Maryjane'
'Kariuki, Benson M.'
'Chong, Samantha Y.'
'Seaton, Colin C.'

_publ_section_title
;
Molecular versus crystal symmetry in tri-substituted triazine, benzene
and isocyanurate derivatives
;
_journal_coeditor_code BM5031
_journal_issue 2
_journal_name_full 'Acta Crystallographica, Section B'
_journal_page_first 864
_journal_page_last 874
_journal_paper_doi 10.1107/S0108768106020921
_journal_volume 62
_journal_year 2006
_chemical_formula_moiety 'C12 H15 N3 O6'
_chemical_formula_sum 'C12 H15 N3 O6'
_chemical_formula_weight 297.27
_chemical_name_systematic
;
triethyl-1,3,5-triazine-2,4,6-tricarboxylate
;
_space_group_IT_number 176
_symmetry_cell_setting hexagonal
_symmetry_space_group_name_Hall '-P 6c'
_symmetry_space_group_name_H-M 'P 63/m'
_atom_sites_solution_hydrogens geom
_atom_sites_solution_primary direct
_atom_sites_solution_secondary difmap
_audit_creation_method SHELXL-97
_cell_angle_alpha 90.00
_cell_angle_beta 90.00
_cell_angle_gamma 120.00
_cell_formula_units_Z 2
_cell_length_a 10.99920(10)
_cell_length_b 10.99920(10)
_cell_length_c 6.7639(2)
_cell_measurement_reflns_used 438
_cell_measurement_temperature 296(2)
_cell_measurement_theta_max 70.65
_cell_measurement_theta_min 4.64
_cell_volume 708.68(2)
_computing_structure_refinement 'SHELXL-97 (Sheldrick, 1997)'
_diffrn_ambient_temperature 296(2)
_diffrn_measured_fraction_theta_full 0.986
_diffrn_measured_fraction_theta_max 0.986
_diffrn_measurement_device_type 'Bruker Smart 6000 CCD'
_diffrn_measurement_method 'CCD slices'
_diffrn_radiation_monochromator graphite
_diffrn_radiation_source 'fine-focus sealed tube'
_diffrn_radiation_type CuK\a
_diffrn_radiation_wavelength 1.54178
_diffrn_reflns_av_R_equivalents 0.0422
_diffrn_reflns_av_sigmaI/netI 0.0222
_diffrn_reflns_limit_h_max 13
_diffrn_reflns_limit_h_min -12
_diffrn_reflns_limit_k_max 13
_diffrn_reflns_limit_k_min -13
_diffrn_reflns_limit_l_max 8
_diffrn_reflns_limit_l_min -8
_diffrn_reflns_number 4557
_diffrn_reflns_theta_full 70.65
_diffrn_reflns_theta_max 70.65
_diffrn_reflns_theta_min 4.64
_exptl_absorpt_coefficient_mu 0.968
_exptl_absorpt_correction_T_max 0.8299
_exptl_absorpt_correction_T_min 0.7469
_exptl_absorpt_correction_type empirical
_exptl_absorpt_process_details Sadabs
_exptl_crystal_colour colourless
_exptl_crystal_density_diffrn 1.393
_exptl_crystal_density_method 'not measured'
_exptl_crystal_description plate
_exptl_crystal_F_000 312
_exptl_crystal_size_max 0.32
_exptl_crystal_size_mid 0.20
_exptl_crystal_size_min 0.20
_refine_diff_density_max 0.353
_refine_diff_density_min -0.382
_refine_ls_extinction_coef 0.050(9)
_refine_ls_extinction_expression Fc^*^=kFc[1+0.001xFc^2^\l^3^/sin(2\q)]^-1/4^
_refine_ls_extinction_method SHELXL
_refine_ls_goodness_of_fit_ref 1.124
_refine_ls_hydrogen_treatment constr
_refine_ls_matrix_type full
_refine_ls_number_parameters 44
_refine_ls_number_reflns 496
_refine_ls_number_restraints 0
_refine_ls_restrained_S_all 1.124
_refine_ls_R_factor_all 0.0819
_refine_ls_R_factor_gt 0.0764
_refine_ls_shift/su_max 0.000
_refine_ls_shift/su_mean 0.000
_refine_ls_structure_factor_coef Fsqd
_refine_ls_weighting_details 'calc w=1/[\s^2^(Fo^2^)+(0.0927P)^2^+0.5082P] where P=(Fo^2^+2Fc^2^)/3'
_refine_ls_weighting_scheme calc
_refine_ls_wR_factor_gt 0.2070
_refine_ls_wR_factor_ref 0.2121
_reflns_number_gt 438
_reflns_number_total 496
_reflns_threshold_expression >2sigma(I)
_cod_data_source_file bm5031.cif
_cod_depositor_comments
;
The following automatic conversions were performed:
'_symmetry_cell_setting' value 'Hexagonal' changed to 'hexagonal'
according to '/home/saulius/struct/CIF-dictionaries/cif_core.dic'
dictionary named 'cif_core.dic' version 2.4.1 from 2010-06-29.

Automatic conversion script
Id: cif_fix_enum 1527 2010-12-29 10:47:43Z saulius 
;
_cod_original_sg_symbol_H-M P63/m
_cod_database_code 2100576

loop_
_symmetry_equiv_pos_as_xyz
'x, y, z'
'-x, -y, z+1/2'
'-y, x-y, z'
'-x+y, -x, z'
'x-y, x, z+1/2'
'y, -x+y, z+1/2'
'-x, -y, -z'
'x, y, -z-1/2'
'y, -x+y, -z'
'x-y, x, -z'
'-x+y, -x, -z-1/2'
'-y, x-y, -z-1/2'

loop_
_atom_site_type_symbol
_atom_site_label
_atom_site_fract_x
_atom_site_fract_y
_atom_site_fract_z
_atom_site_U_iso_or_equiv
_atom_site_adp_type
_atom_site_calc_flag
_atom_site_refinement_flags
_atom_site_occupancy
C C1 0.7981(3) 0.3717(3) 0.2500 0.0612(13) Uani d S 1
C C2 0.9543(4) 0.4215(4) 0.2500 0.0828(17) Uani d S 1
C C4 1.1269(3) 0.3555(4) 0.2500 0.0903(19) Uani d S 1
H H4 1.1734 0.4112 0.1338 0.108 Uiso calc R 1
C C5 1.1367(4) 0.2313(4) 0.2500 0.0747(14) Uani d S 1
H H5A 1.2337 0.2561 0.2500 0.090 Uiso calc SR 1
H H5B 1.0915 0.1769 0.1341 0.090 Uiso calc R 1
N N1 0.7080(3) 0.2349(3) 0.2500 0.0643(12) Uani d S 1
O O2 1.0399(3) 0.5410(3) 0.2500 0.207(4) Uani d S 1
O O3 0.9792(2) 0.3184(2) 0.2500 0.0638(11) Uani d S 1

loop_
_atom_site_aniso_label
_atom_site_aniso_U_11
_atom_site_aniso_U_22
_atom_site_aniso_U_33
_atom_site_aniso_U_12
_atom_site_aniso_U_13
_atom_site_aniso_U_23
C1 0.0355(17) 0.0335(17) 0.116(3) 0.0180(13) 0.000 0.000
C2 0.0358(19) 0.0365(18) 0.176(5) 0.0178(15) 0.000 0.000
C4 0.0286(17) 0.048(2) 0.194(6) 0.0187(15) 0.000 0.000
C5 0.045(2) 0.066(3) 0.119(4) 0.033(2) 0.000 0.000
N1 0.0338(15) 0.0350(15) 0.123(3) 0.0165(11) 0.000 0.000
O2 0.0396(17) 0.0376(17) 0.538(12) 0.0162(13) 0.000 0.000
O3 0.0311(13) 0.0376(13) 0.123(3) 0.0173(10) 0.000 0.000

loop_
_atom_type_symbol
_atom_type_description
_atom_type_scat_dispersion_real
_atom_type_scat_dispersion_imag
_atom_type_scat_source
C C 0.0181 0.0091 'International Tables Vol C Tables 4.2.6.8 and 6.1.1.4'
H H 0.0000 0.0000 'International Tables Vol C Tables 4.2.6.8 and 6.1.1.4'
N N 0.0311 0.0180 'International Tables Vol C Tables 4.2.6.8 and 6.1.1.4'
O O 0.0492 0.0322 'International Tables Vol C Tables 4.2.6.8 and 6.1.1.4'

loop_
_geom_angle_atom_site_label_1
_geom_angle_atom_site_label_2
_geom_angle_atom_site_label_3
_geom_angle_site_symmetry_1
_geom_angle_site_symmetry_3
_geom_angle
N1 C1 N1 . 3_655 126.0(3)
N1 C1 C2 . . 118.6(3)
N1 C1 C2 3_655 . 115.4(3)
O2 C2 O3 . . 125.4(3)
O2 C2 C1 . . 122.2(3)
O3 C2 C1 . . 112.4(3)
C5 C4 O3 . . 109.8(3)
C1 N1 C1 . 4_665 114.0(3)
C2 O3 C4 . . 116.6(3)
O3 C4 H4 . . 109.7
C4 C5 H5A . . 109.5
C4 C5 H5B . . 109.5
H5A C5 H5B . . 109.5

loop_
_geom_bond_atom_site_label_1
_geom_bond_atom_site_label_2
_geom_bond_site_symmetry_2
_geom_bond_distance
C1 N1 . 1.325(4)
C1 N1 3_655 1.335(4)
C1 C2 . 1.520(4)
C2 O2 . 1.173(5)
C2 O3 . 1.292(4)
C4 C5 . 1.423(5)
C4 O3 . 1.464(4)
C4 H4 . 0.9700
C5 H5A . 0.9600
C5 H5B . 0.9600
